data_2204620
loop_
_publ_author_name
'Watkin, David J.'
'Motherwell, W. D. S.'
'Copper, Richard I.'
'Pantos, Stefan'

_publ_section_title
;
 2-Acetamido-4,5-dinitrotoluene: a test molecule for the CCDC `Blind
 Structure Prediction Test, 2004'
;
_journal_issue 12
_journal_name_full 'Acta Crystallographica Section E'
_journal_page_first o2295
_journal_page_last o2297
_journal_paper_doi 10.1107/S1600536804028491
_journal_volume 60
_journal_year 2004
_chemical_formula_iupac 'C9 H9 N3 O5'
_chemical_formula_moiety 'C9 H9 N3 O5'
_chemical_formula_sum 'C9 H9 N3 O5'
_chemical_formula_weight 239.19
_chemical_name_systematic
;
2-Acetamido-4,5-dinitrotoluene
;
_space_group_IT_number 14
_symmetry_cell_setting monoclinic
_symmetry_space_group_name_Hall '-P 2yn'
_symmetry_space_group_name_H-M 'P 1 21/n 1'
_atom_sites_solution_hydrogens geom
_atom_sites_solution_primary direct
_audit_creation_method CRYSTALS_ver_12.20
_cell_angle_alpha 90
_cell_angle_beta 99.1624(15)
_cell_angle_gamma 90
_cell_formula_units_Z 4
_cell_length_a 12.5693(4)
_cell_length_b 4.85310(10)
_cell_length_c 17.2663(5)
_cell_measurement_reflns_used 2364
_cell_measurement_temperature 150
_cell_measurement_theta_max 27
_cell_measurement_theta_min 5
_cell_volume 1039.81(5)
_computing_cell_refinement DENZO/SCALEPACK
_computing_data_collection 'COLLECT (Nonius, 1997)'
_computing_data_reduction 'DENZO/SCALEPACK (Otwinowski & Minor, 1997)'
_computing_molecular_graphics 'CAMERON (Watkin et al., 1996)'
_computing_publication_material CRYSTALS
_computing_structure_refinement 'CRYSTALS (Betteridge et al., 2003)'
_computing_structure_solution 'SIR92 (Altomare et al., 1994)'
_diffrn_ambient_temperature 150
_diffrn_measured_fraction_theta_full 0.988
_diffrn_measured_fraction_theta_max 0.987
_diffrn_measurement_device_type 'Nonius KappaCCD'
_diffrn_measurement_method \w
_diffrn_radiation_monochromator graphite
_diffrn_radiation_type MoK\a
_diffrn_radiation_wavelength 0.71073
_diffrn_reflns_av_R_equivalents 0.035
_diffrn_reflns_limit_h_max 16
_diffrn_reflns_limit_h_min -16
_diffrn_reflns_limit_k_max 5
_diffrn_reflns_limit_k_min -6
_diffrn_reflns_limit_l_max 22
_diffrn_reflns_limit_l_min -22
_diffrn_reflns_number 4326
_diffrn_reflns_theta_full 26.915
_diffrn_reflns_theta_max 27.465
_diffrn_reflns_theta_min 5.227
_diffrn_standards_number 0
_exptl_absorpt_coefficient_mu 0.127
_exptl_absorpt_correction_T_max 0.99
_exptl_absorpt_correction_T_min 0.61
_exptl_absorpt_correction_type multi-scan
_exptl_absorpt_process_details 'DENZO/SCALEPACK (Otwinowski & Minor, 1997)'
_exptl_crystal_colour 'pale yellow'
_exptl_crystal_density_diffrn 1.528
_exptl_crystal_description plate
_exptl_crystal_F_000 496
_exptl_crystal_size_max 0.83
_exptl_crystal_size_mid 0.15
_exptl_crystal_size_min 0.04
_refine_diff_density_max 0.37
_refine_diff_density_min -0.31
_refine_ls_extinction_coef 14E1(2)
_refine_ls_extinction_method 'Larson (1970)'
_refine_ls_goodness_of_fit_ref 1.0014
_refine_ls_hydrogen_treatment refxyz
_refine_ls_matrix_type full
_refine_ls_number_parameters 182
_refine_ls_number_reflns 2356
_refine_ls_number_restraints 52
_refine_ls_R_factor_all 0.0510
_refine_ls_R_factor_gt 0.0510
_refine_ls_shift/su_max 0.001419
_refine_ls_structure_factor_coef Fsqd
_refine_ls_weighting_details
;
p = [max(Fo^2^,0) + 2Fc^2^]/3, w = 1/[\s^2^(F^2^) + 0.04 + 0.35p]
(SHELXL97; Sheldrick, 1997)
;
_refine_ls_weighting_scheme calc
_refine_ls_wR_factor_all 0.0953
_refine_ls_wR_factor_gt 0.0953
_refine_ls_wR_factor_ref 0.0953
_reflns_number_gt 2356
_reflns_number_total 2357
_reflns_threshold_expression I>-3.00u(I)
_cod_data_source_file bt6562.cif
_cod_data_source_block 3
_cod_original_sg_symbol_H-M 'P 21/n'
_cod_database_code 2204620
_cod_database_fobs_code 2204620

loop_
_symmetry_equiv_pos_as_xyz
x,y,z
-x,-y,-z
-x+1/2,y+1/2,-z+1/2
x+1/2,-y+1/2,z+1/2

loop_
_atom_site_label
_atom_site_fract_x
_atom_site_fract_y
_atom_site_fract_z
_atom_site_U_iso_or_equiv
_atom_site_adp_type
_atom_site_occupancy
_atom_site_type_symbol
C1 -0.11506(10) 0.5271(3) 0.17555(8) 0.0182 Uani 1.0000 C
C2 -0.07828(10) 0.4023(3) 0.11195(7) 0.0192 Uani 1.0000 C
C3 0.00466(11) 0.2129(3) 0.12487(8) 0.0205 Uani 1.0000 C
C4 0.05362(10) 0.1462(3) 0.20090(8) 0.0198 Uani 1.0000 C
C5 0.01694(10) 0.2778(3) 0.26388(8) 0.0189 Uani 1.0000 C
C6 -0.06721(10) 0.4688(3) 0.25086(8) 0.0185 Uani 1.0000 C
N7 0.06289(9) 0.2109(3) 0.34133(6) 0.0205 Uani 1.0000 N
C8 0.08507(11) 0.3977(3) 0.40072(8) 0.0219 Uani 1.0000 C
O9 0.07499(9) 0.6455(2) 0.38929(6) 0.0323 Uani 1.0000 O
C10 0.12180(13) 0.2780(3) 0.48059(9) 0.0286 Uani 1.0000 C
C11 0.14477(11) -0.0576(3) 0.21299(9) 0.0250 Uani 1.0000 C
N12 -0.11868(9) 0.4843(2) 0.03128(6) 0.0218 Uani 1.0000 N
O13 -0.10806(9) 0.3212(2) -0.02157(6) 0.0294 Uani 1.0000 O
O14 -0.15783(9) 0.7153(2) 0.02014(6) 0.0301 Uani 1.0000 O
N15 -0.21145(9) 0.7037(2) 0.16568(6) 0.0198 Uani 1.0000 N
O16 -0.20321(8) 0.9276(2) 0.19842(6) 0.0290 Uani 1.0000 O
O17 -0.29429(8) 0.6111(2) 0.12828(6) 0.0301 Uani 1.0000 O
H71 0.0726(13) 0.038(4) 0.3533(10) 0.0290 Uiso 1.0000 H
H31 0.0307(9) 0.134(2) 0.0806(7) 0.0247 Uiso 1.0000 H
H61 -0.0945(9) 0.553(2) 0.2935(7) 0.0230 Uiso 1.0000 H
H3 0.1484(12) 0.093(3) 0.4774(9) 0.0343 Uiso 1.0000 H
H4 0.0593(11) 0.272(3) 0.5080(9) 0.0345 Uiso 1.0000 H
H5 0.1738(11) 0.394(3) 0.5115(9) 0.0352 Uiso 1.0000 H
H6 0.1765(12) -0.086(3) 0.1679(8) 0.0346 Uiso 1.0000 H
H7 0.2010(11) 0.004(3) 0.2535(8) 0.0337 Uiso 1.0000 H
H8 0.1236(12) -0.233(3) 0.2305(9) 0.0344 Uiso 1.0000 H

loop_
_atom_site_aniso_label
_atom_site_aniso_U_11
_atom_site_aniso_U_22
_atom_site_aniso_U_33
_atom_site_aniso_U_12
_atom_site_aniso_U_13
_atom_site_aniso_U_23
C1 0.0174(6) 0.0154(6) 0.0223(6) -0.0008(5) 0.0050(5) 0.0002(5)
C2 0.0217(6) 0.0182(6) 0.0182(6) -0.0019(5) 0.0045(5) 0.0009(5)
C3 0.0232(7) 0.0171(6) 0.0227(6) -0.0009(5) 0.0083(5) -0.0011(5)
C4 0.0200(6) 0.0149(7) 0.0249(7) -0.0021(5) 0.0053(5) -0.0002(5)
C5 0.0207(6) 0.0147(6) 0.0212(6) -0.0031(5) 0.0033(5) 0.0007(5)
C6 0.0196(6) 0.0166(6) 0.0202(6) -0.0017(5) 0.0058(5) -0.0012(5)
N7 0.0259(6) 0.0134(6) 0.0212(6) 0.0006(5) 0.0011(5) 0.0016(5)
C8 0.0237(7) 0.0183(7) 0.0233(7) 0.0002(6) 0.0028(5) 0.0000(5)
O9 0.0494(7) 0.0154(5) 0.0288(5) 0.0007(5) -0.0037(5) 0.0006(4)
C10 0.0367(8) 0.0231(8) 0.0238(7) 0.0032(7) -0.0017(6) 0.0011(6)
C11 0.0244(7) 0.0207(7) 0.0303(7) 0.0025(6) 0.0057(6) 0.0002(6)
N12 0.0233(6) 0.0223(6) 0.0209(6) 0.0000(5) 0.0066(5) 0.0017(5)
O13 0.0382(6) 0.0301(6) 0.0207(5) 0.0005(5) 0.0073(4) -0.0062(4)
O14 0.0384(6) 0.0262(6) 0.0266(5) 0.0084(5) 0.0081(4) 0.0062(4)
N15 0.0204(6) 0.0204(6) 0.0193(5) 0.0007(5) 0.0056(4) 0.0010(5)
O16 0.0276(5) 0.0185(5) 0.0421(6) 0.0018(4) 0.0090(5) -0.0051(5)
O17 0.0212(5) 0.0397(6) 0.0275(5) 0.0012(5) -0.0022(4) -0.0069(5)

loop_
_atom_type_symbol
_atom_type_scat_dispersion_real
_atom_type_scat_dispersion_imag
_atom_type_scat_source
C 0.0033 0.0016 'International Tables Vol C 4.2.6.8 and 6.1.1.4'
H 0.0000 0.0000 'International Tables Vol C 4.2.6.8 and 6.1.1.4'
N 0.0061 0.0033 'International Tables Vol C 4.2.6.8 and 6.1.1.4'
O 0.0106 0.0060 'International Tables Vol C 4.2.6.8 and 6.1.1.4'

loop_
_geom_angle_atom_site_label_1
_geom_angle_atom_site_label_2
_geom_angle_atom_site_label_3
_geom_angle
_geom_angle_publ_flag
C2 C1 C6 120.39(12) yes
C2 C1 N15 122.09(12) yes
C6 C1 N15 117.28(11) yes
C1 C2 C3 119.86(12) yes
C1 C2 N12 121.60(12) yes
C3 C2 N12 118.32(11) yes
C2 C3 C4 120.96(12) yes
C2 C3 H31 118.8(8) no
C4 C3 H31 120.1(8) no
C3 C4 C5 118.30(12) yes
C3 C4 C11 119.68(12) yes
C5 C4 C11 122.01(12) yes
C4 C5 C6 120.78(12) yes
C4 C5 N7 119.76(12) yes
C6 C5 N7 119.43(11) yes
C5 C6 C1 119.70(12) yes
C5 C6 H61 121.0(8) no
C1 C6 H61 119.2(8) no
C5 N7 C8 124.40(12) yes
C5 N7 H71 118.1(11) no
C8 N7 H71 117.3(11) no
N7 C8 O9 121.95(13) yes
N7 C8 C10 115.49(12) yes
O9 C8 C10 122.56(13) yes
C8 C10 H3 111.6(9) no
C8 C10 H4 107.6(9) no
H3 C10 H4 108.0(11) no
C8 C10 H5 111.6(10) no
H3 C10 H5 111.6(12) no
H4 C10 H5 106.1(11) no
C4 C11 H6 113.3(10) no
C4 C11 H7 110.6(9) no
H6 C11 H7 106.7(11) no
C4 C11 H8 112.6(9) no
H6 C11 H8 108.1(12) no
H7 C11 H8 104.9(11) no
C2 N12 O13 118.02(11) yes
C2 N12 O14 117.94(11) yes
O13 N12 O14 124.00(12) yes
C1 N15 O16 117.18(11) yes
C1 N15 O17 117.65(11) yes
O16 N15 O17 125.09(12) yes

loop_
_geom_bond_atom_site_label_1
_geom_bond_atom_site_label_2
_geom_bond_distance
_geom_bond_publ_flag
C1 C2 1.3958(18) yes
C1 C6 1.3723(19) yes
C1 N15 1.4716(17) yes
C2 C3 1.3812(19) yes
C2 N12 1.4597(17) yes
C3 C4 1.3961(19) yes
C3 H31 0.957(12) no
C4 C5 1.4008(18) yes
C4 C11 1.5029(19) yes
C5 C6 1.3976(19) yes
C5 N7 1.4075(17) yes
C6 H61 0.951(12) no
N7 C8 1.3638(18) yes
N7 H71 0.868(19) no
C8 O9 1.2222(18) yes
C8 C10 1.500(2) yes
C10 H3 0.965(13) no
C10 H4 0.979(12) no
C10 H5 0.958(13) no
C11 H6 0.939(12) no
C11 H7 0.960(12) no
C11 H8 0.954(13) no
N12 O13 1.2313(15) yes
N12 O14 1.2273(16) yes
N15 O16 1.2216(15) yes
N15 O17 1.2202(15) yes

loop_
_geom_hbond_atom_site_label_D
_geom_hbond_atom_site_label_H
_geom_hbond_atom_site_label_A
_geom_hbond_site_symmetry_A
_geom_hbond_distance_DH
_geom_hbond_distance_HA
_geom_hbond_distance_DA
_geom_hbond_angle_DHA
_geom_hbond_publ_flag
N7 H71 O9 1_545 0.868(19) 2.002(19) 2.8632(17) 171.2(15) yes

loop_
_cod_related_entry_id
_cod_related_entry_database
_cod_related_entry_code
1 ChemSpider 2702030
